data_2208835
loop_
_publ_author_name
'A. Subbiahpandi'
'D. Velmurugan'
'K. Ravikumar'
'R. R. Durga'
'R. Raghunathan'

_publ_section_title
;
 3-Acetyl-4-furyl-1-methylspiro[pyrrolidine-2,2'-indol]-2'(3'<i>H</i>)-one
;
_journal_coeditor_code CI2049
_journal_issue 5
_journal_name_full 'Acta Crystallographica Section E'
_journal_page_first o1964
_journal_page_last o1965
_journal_paper_doi 10.1107/S1600536806013353
_journal_volume 62
_journal_year 2006
_chemical_formula_iupac 'C18 H18 N2 O3'
_chemical_formula_moiety 'C18 H18 N2 O3'
_chemical_formula_sum 'C18 H18 N2 O3'
_chemical_formula_weight 310.34
_chemical_name_systematic
;
3-Acetyl-4-furyl-1-methylspiro[pyrrolidine-2.2'-indol]-2'(3'H)-one
;
_space_group_IT_number 19
_symmetry_cell_setting orthorhombic
_symmetry_space_group_name_Hall 'P 2ac 2ab'
_symmetry_space_group_name_H-M 'P 21 21 21'
_atom_sites_solution_hydrogens geom
_atom_sites_solution_primary direct
_atom_sites_solution_secondary difmap
_audit_creation_method SHELXL97
_cell_angle_alpha 90.00
_cell_angle_beta 90.00
_cell_angle_gamma 90.00
_cell_formula_units_Z 4
_cell_length_a 7.7404(6)
_cell_length_b 10.0227(7)
_cell_length_c 20.5622(16)
_cell_measurement_reflns_used 3210
_cell_measurement_temperature 293(2)
_cell_measurement_theta_max 23.90
_cell_measurement_theta_min 2.81
_cell_volume 1595.2(2)
_computing_cell_refinement 'SAINT (Bruker, 2001)'
_computing_data_collection 'SMART (Bruker, 2001)'
_computing_data_reduction SAINT
_computing_molecular_graphics 'ZORTEP (Zsolnai, 1997)'
_computing_publication_material 'SHELXL97 and PARST (Nardelli, 1995)'
_computing_structure_refinement 'SHELXL97 (Sheldrick, 1997)'
_computing_structure_solution 'SHELXS97 (Sheldrick, 1997)'
_diffrn_ambient_temperature 293(2)
_diffrn_measured_fraction_theta_full 1.000
_diffrn_measured_fraction_theta_max 0.961
_diffrn_measurement_device 'Bruker SMART APEX CCD area-detector'
_diffrn_measurement_device_type 'Bruker SMART APEX CCD area-detector'
_diffrn_measurement_method \w
_diffrn_radiation_monochromator graphite
_diffrn_radiation_type MoK\a
_diffrn_radiation_wavelength 0.71073
_diffrn_reflns_av_R_equivalents 0.0273
_diffrn_reflns_av_sigmaI/netI 0.0232
_diffrn_reflns_limit_h_max 10
_diffrn_reflns_limit_h_min -9
_diffrn_reflns_limit_k_max 12
_diffrn_reflns_limit_k_min -10
_diffrn_reflns_limit_l_max 26
_diffrn_reflns_limit_l_min -27
_diffrn_reflns_number 9691
_diffrn_reflns_theta_full 25.00
_diffrn_reflns_theta_max 28.00
_diffrn_reflns_theta_min 1.98
_diffrn_standards_number 0
_exptl_absorpt_coefficient_mu 0.089
_exptl_absorpt_correction_type none
_exptl_crystal_colour colourless
_exptl_crystal_density_diffrn 1.292
_exptl_crystal_density_method 'not measured'
_exptl_crystal_description Block
_exptl_crystal_F_000 656
_exptl_crystal_size_max 0.30
_exptl_crystal_size_mid 0.21
_exptl_crystal_size_min 0.13
_refine_diff_density_max 0.248
_refine_diff_density_min -0.156
_refine_ls_extinction_method none
_refine_ls_goodness_of_fit_ref 1.089
_refine_ls_hydrogen_treatment constr
_refine_ls_matrix_type full
_refine_ls_number_parameters 209
_refine_ls_number_reflns 2125
_refine_ls_number_restraints 0
_refine_ls_restrained_S_all 1.089
_refine_ls_R_factor_all 0.0594
_refine_ls_R_factor_gt 0.0489
_refine_ls_shift/su_max 0.001
_refine_ls_shift/su_mean 0.000
_refine_ls_structure_factor_coef Fsqd
_refine_ls_weighting_details 'calc w = 1/[\s^2^(Fo^2^)+(0.0753P)^2^+0.1621P] where P=(Fo^2^+2Fc^2^)/3'
_refine_ls_weighting_scheme calc
_refine_ls_wR_factor_gt 0.1233
_refine_ls_wR_factor_ref 0.1301
_reflns_number_gt 1796
_reflns_number_total 2125
_reflns_threshold_expression I>2\s(I)
_cod_data_source_file ci2049.cif
_cod_data_source_block I
_cod_depositor_comments
;
The following automatic conversions were performed:
'_symmetry_cell_setting' value 'Orthorhombic' changed to 'orthorhombic'
according to '/home/saulius/struct/CIF-dictionaries/cif_core.dic'
dictionary named 'cif_core.dic' version 2.4.1 from 2010-06-29.

Automatic conversion script
Id: cif_fix_enum 1527 2010-12-29 10:47:43Z saulius 

The following automatic conversions were performed:

'_symmetry_cell_setting' value 'Orthorhombic' changed to
'orthorhombic' according to
/home/saulius/struct/CIF-dictionaries/cif_core.dic dictionary named
'cif_core.dic' version 2.4.1 from 2010-06-29.

Automatic conversion script
Id: cif_fix_values 1715 2011-07-08 13:25:40Z adriana 
;
_cod_original_sg_symbol_Hall 'P 2ac 2 ab'
_cod_database_code 2208835
_cod_database_fobs_code 2208835

loop_
_symmetry_equiv_pos_as_xyz
'x, y, z'
'-x+1/2, -y, z+1/2'
'-x, y+1/2, -z+1/2'
'x+1/2, -y+1/2, -z'

loop_
_atom_site_type_symbol
_atom_site_label
_atom_site_fract_x
_atom_site_fract_y
_atom_site_fract_z
_atom_site_U_iso_or_equiv
_atom_site_adp_type
_atom_site_calc_flag
_atom_site_refinement_flags
_atom_site_occupancy
N N1 0.5627(3) 0.1941(2) 0.32760(10) 0.0375(5) Uani d . 1
C C2 0.4679(3) 0.0711(2) 0.34527(11) 0.0361(5) Uani d . 1
C C3 0.2975(3) 0.1307(3) 0.37211(12) 0.0390(6) Uani d . 1
H H3 0.2231 0.1513 0.3349 0.047 Uiso calc R 1
C C4 0.3504(4) 0.2646(3) 0.40388(11) 0.0406(6) Uani d . 1
H H4 0.3489 0.2544 0.4513 0.049 Uiso calc R 1
C C5 0.5369(3) 0.2877(3) 0.38145(12) 0.0405(6) Uani d . 1
H H5A 0.5527 0.3790 0.3669 0.049 Uiso calc R 1
H H5B 0.6175 0.2697 0.4165 0.049 Uiso calc R 1
C C6 0.1978(4) 0.0378(3) 0.41680(16) 0.0527(7) Uani d . 1
C C7 0.1225(5) -0.0848(4) 0.3855(2) 0.0736(11) Uani d . 1
H H7A 0.0395 -0.1245 0.4142 0.110 Uiso calc R 1
H H7B 0.2132 -0.1477 0.3767 0.110 Uiso calc R 1
H H7C 0.0669 -0.0605 0.3454 0.110 Uiso calc R 1
O O8 0.1784(4) 0.0612(3) 0.47331(12) 0.0809(8) Uani d . 1
C C9 0.2296(4) 0.3737(3) 0.38513(13) 0.0420(6) Uani d . 1
O O10 0.0628(3) 0.3543(2) 0.40360(12) 0.0627(6) Uani d . 1
C C11 -0.0288(4) 0.4608(3) 0.3801(2) 0.0694(10) Uani d . 1
H H11 -0.1470 0.4730 0.3855 0.083 Uiso calc R 1
C C12 0.0738(5) 0.5433(3) 0.34897(17) 0.0635(9) Uani d . 1
H H12 0.0420 0.6225 0.3287 0.076 Uiso calc R 1
C C13 0.2432(5) 0.4883(3) 0.35225(15) 0.0572(8) Uani d . 1
H H13 0.3436 0.5249 0.3349 0.069 Uiso calc R 1
C C14 0.5588(3) -0.0280(3) 0.38886(11) 0.0375(5) Uani d . 1
C C15 0.6179(4) -0.0192(3) 0.45236(12) 0.0477(7) Uani d . 1
H H15 0.6040 0.0590 0.4761 0.057 Uiso calc R 1
C C16 0.6982(4) -0.1296(3) 0.47969(12) 0.0546(8) Uani d . 1
H H16 0.7397 -0.1248 0.5221 0.066 Uiso calc R 1
C C17 0.7174(4) -0.2454(3) 0.44525(13) 0.0550(8) Uani d . 1
H H17 0.7705 -0.3184 0.4648 0.066 Uiso calc R 1
C C18 0.6590(4) -0.2559(3) 0.38188(12) 0.0474(6) Uani d . 1
H H18 0.6720 -0.3348 0.3585 0.057 Uiso calc R 1
C C19 0.5811(3) -0.1463(3) 0.35445(11) 0.0364(5) Uani d . 1
N N20 0.5101(3) -0.1335(2) 0.29204(9) 0.0390(5) Uani d . 1
H H20 0.5114 -0.1956 0.2632 0.047 Uiso calc R 1
C C21 0.4394(3) -0.0117(2) 0.28269(11) 0.0378(6) Uani d . 1
O O22 0.3673(3) 0.0283(2) 0.23413(9) 0.0515(5) Uani d . 1
C C23 0.7448(4) 0.1747(3) 0.31204(14) 0.0499(7) Uani d . 1
H H23A 0.7552 0.1128 0.2766 0.075 Uiso calc R 1
H H23B 0.8040 0.1400 0.3494 0.075 Uiso calc R 1
H H23C 0.7952 0.2586 0.2998 0.075 Uiso calc R 1

loop_
_atom_site_aniso_label
_atom_site_aniso_U_11
_atom_site_aniso_U_22
_atom_site_aniso_U_33
_atom_site_aniso_U_12
_atom_site_aniso_U_13
_atom_site_aniso_U_23
N1 0.0434(11) 0.0276(11) 0.0414(10) -0.0013(10) 0.0002(9) -0.0001(8)
C2 0.0436(13) 0.0275(12) 0.0373(11) 0.0024(11) -0.0012(10) -0.0004(10)
C3 0.0434(13) 0.0298(13) 0.0438(12) 0.0030(11) 0.0013(10) -0.0009(11)
C4 0.0526(15) 0.0326(13) 0.0365(12) 0.0013(13) -0.0020(11) -0.0037(10)
C5 0.0441(14) 0.0337(13) 0.0439(12) 0.0013(12) -0.0059(11) -0.0049(11)
C6 0.0495(16) 0.0410(16) 0.0677(18) 0.0039(14) 0.0108(14) 0.0031(14)
C7 0.068(2) 0.048(2) 0.105(3) -0.0191(18) 0.020(2) 0.000(2)
O8 0.111(2) 0.0655(16) 0.0664(14) -0.0113(16) 0.0333(14) 0.0057(13)
C9 0.0446(13) 0.0332(13) 0.0482(13) 0.0024(12) 0.0029(12) -0.0093(12)
O10 0.0496(11) 0.0411(12) 0.0973(16) -0.0001(11) 0.0043(11) -0.0041(12)
C11 0.0466(16) 0.0450(18) 0.117(3) 0.0096(15) -0.0134(18) -0.016(2)
C12 0.068(2) 0.0439(18) 0.078(2) 0.0169(18) -0.0058(18) 0.0004(16)
C13 0.0622(17) 0.0452(17) 0.0643(17) 0.0124(15) 0.0123(15) 0.0020(15)
C14 0.0454(13) 0.0312(13) 0.0358(11) 0.0029(12) 0.0009(10) 0.0019(10)
C15 0.0672(18) 0.0397(15) 0.0360(12) 0.0045(15) -0.0029(12) -0.0037(11)
C16 0.073(2) 0.0569(19) 0.0339(11) 0.0090(18) -0.0087(13) 0.0011(13)
C17 0.071(2) 0.0438(17) 0.0499(14) 0.0124(16) -0.0056(14) 0.0085(13)
C18 0.0600(16) 0.0332(14) 0.0490(14) 0.0086(13) -0.0027(13) -0.0006(11)
C19 0.0411(12) 0.0327(13) 0.0353(11) 0.0011(12) 0.0017(10) -0.0013(10)
N20 0.0513(12) 0.0295(11) 0.0360(9) 0.0022(10) -0.0041(9) -0.0054(8)
C21 0.0437(13) 0.0341(13) 0.0357(11) -0.0006(12) -0.0002(10) -0.0005(10)
O22 0.0686(13) 0.0457(11) 0.0401(9) 0.0062(11) -0.0140(9) 0.0011(8)
C23 0.0475(15) 0.0457(17) 0.0564(15) -0.0018(14) 0.0045(13) -0.0065(13)

loop_
_atom_type_symbol
_atom_type_description
_atom_type_scat_dispersion_real
_atom_type_scat_dispersion_imag
_atom_type_scat_source
C C 0.0033 0.0000 'International Tables Vol C Tables 4.2.6.8 and 6.1.1.4'
H H 0.0000 0.0000 'International Tables Vol C Tables 4.2.6.8 and 6.1.1.4'
N N 0.0061 0.0000 'International Tables Vol C Tables 4.2.6.8 and 6.1.1.4'
O O 0.0106 0.0000 'International Tables Vol C Tables 4.2.6.8 and 6.1.1.4'

loop_
_geom_angle_atom_site_label_1
_geom_angle_atom_site_label_2
_geom_angle_atom_site_label_3
_geom_angle_site_symmetry_1
_geom_angle
C23 N1 C5 . 112.5(2)
C23 N1 C2 . 115.0(2)
C5 N1 C2 . 106.27(18)
N1 C2 C14 . 117.5(2)
N1 C2 C21 . 108.26(18)
C14 C2 C21 . 101.9(2)
N1 C2 C3 . 100.86(19)
C14 C2 C3 . 116.0(2)
C21 C2 C3 . 112.5(2)
C6 C3 C4 . 114.2(2)
C6 C3 C2 . 114.3(2)
C4 C3 C2 . 105.0(2)
C6 C3 H3 . 107.6
C4 C3 H3 . 107.6
C2 C3 H3 . 107.6
C9 C4 C5 . 113.7(2)
C9 C4 C3 . 111.2(2)
C5 C4 C3 . 104.7(2)
C9 C4 H4 . 109.0
C5 C4 H4 . 109.0
C3 C4 H4 . 109.0
N1 C5 C4 . 105.0(2)
N1 C5 H5A . 110.7
C4 C5 H5A . 110.7
N1 C5 H5B . 110.7
C4 C5 H5B . 110.7
H5A C5 H5B . 108.8
O8 C6 C7 1 121.9(3)
O8 C6 C3 . 122.1(3)
C7 C6 C3 . 116.0(3)
C6 C7 H7A . 109.5
C6 C7 H7B . 109.5
H7A C7 H7B . 109.5
C6 C7 H7C . 109.5
H7A C7 H7C . 109.5
H7B C7 H7C . 109.5
C13 C9 O10 . 109.8(3)
C13 C9 C4 . 135.4(3)
O10 C9 C4 . 114.7(2)
C9 O10 C11 . 106.3(3)
C12 C11 O10 . 110.5(3)
C12 C11 H11 . 124.8
O10 C11 H11 . 124.8
C11 C12 C13 . 106.9(3)
C11 C12 H12 . 126.6
C13 C12 H12 . 126.6
C9 C13 C12 . 106.5(3)
C9 C13 H13 . 126.8
C12 C13 H13 . 126.8
C15 C14 C19 . 119.5(2)
C15 C14 C2 . 132.1(2)
C19 C14 C2 . 108.5(2)
C14 C15 C16 . 118.6(3)
C14 C15 H15 . 120.7
C16 C15 H15 . 120.7
C17 C16 C15 . 121.0(2)
C17 C16 H16 . 119.5
C15 C16 H16 . 119.5
C16 C17 C18 . 121.1(3)
C16 C17 H17 . 119.4
C18 C17 H17 . 119.4
C19 C18 C17 . 118.0(3)
C19 C18 H18 . 121.0
C17 C18 H18 . 121.0
C18 C19 C14 . 121.8(2)
C18 C19 N20 . 128.4(2)
C14 C19 N20 . 109.8(2)
C21 N20 C19 . 111.8(2)
C21 N20 H20 . 124.1
C19 N20 H20 . 124.1
O22 C21 N20 . 127.1(2)
O22 C21 C2 . 125.0(2)
N20 C21 C2 . 108.0(2)
N1 C23 H23A . 109.5
N1 C23 H23B . 109.5
H23A C23 H23B . 109.5
N1 C23 H23C . 109.5
H23A C23 H23C . 109.5
H23B C23 H23C . 109.5

loop_
_geom_bond_atom_site_label_1
_geom_bond_atom_site_label_2
_geom_bond_site_symmetry_2
_geom_bond_distance
N1 C23 . 1.459(4)
N1 C5 . 1.465(3)
N1 C2 . 1.480(3)
C2 C14 . 1.512(3)
C2 C21 . 1.547(3)
C2 C3 . 1.549(3)
C3 C6 . 1.519(4)
C3 C4 . 1.547(4)
C3 H3 . 0.98
C4 C9 . 1.490(4)
C4 C5 . 1.533(4)
C4 H4 . 0.98
C5 H5A . 0.97
C5 H5B . 0.97
C6 O8 1 1.195(4)
C6 O8 . 1.195(4)
C6 C7 . 1.506(5)
C7 H7A . 0.96
C7 H7B . 0.96
C7 H7C . 0.96
C9 C13 . 1.337(4)
C9 O10 . 1.360(3)
O10 C11 . 1.369(4)
C11 C12 . 1.313(5)
C11 H11 . 0.93
C12 C13 . 1.424(5)
C12 H12 . 0.93
C13 H13 . 0.93
C14 C15 . 1.386(3)
C14 C19 . 1.392(3)
C15 C16 . 1.388(4)
C15 H15 . 0.93
C16 C17 . 1.368(4)
C16 H16 . 0.93
C17 C18 . 1.383(4)
C17 H17 . 0.93
C18 C19 . 1.374(4)
C18 H18 . 0.93
C19 N20 . 1.402(3)
N20 C21 . 1.352(3)
N20 H20 . 0.86
C21 O22 . 1.212(3)
C23 H23A . 0.96
C23 H23B . 0.96
C23 H23C . 0.96

loop_
_geom_hbond_atom_site_label_D
_geom_hbond_atom_site_label_H
_geom_hbond_atom_site_label_A
_geom_hbond_site_symmetry_A
_geom_hbond_distance_DH
_geom_hbond_distance_HA
_geom_hbond_distance_DA
_geom_hbond_angle_DHA
C4 H4 O8 1 0.98 2.39 2.822(4) 106
N20 H20 N1 3_645 0.86 2.24 3.058(3) 158
C18 H18 O22 3_645 0.93 2.37 3.226(3) 153

loop_
_geom_torsion_atom_site_label_1
_geom_torsion_atom_site_label_2
_geom_torsion_atom_site_label_3
_geom_torsion_atom_site_label_4
_geom_torsion_site_symmetry_4
_geom_torsion
C23 N1 C2 C14 . 41.4(3)
C5 N1 C2 C14 . -83.7(2)
C23 N1 C2 C21 . -73.2(3)
C5 N1 C2 C21 . 161.62(19)
C23 N1 C2 C3 . 168.6(2)
C5 N1 C2 C3 . 43.4(2)
N1 C2 C3 C6 . -158.6(2)
C14 C2 C3 C6 . -30.5(3)
C21 C2 C3 C6 . 86.2(3)
N1 C2 C3 C4 . -32.7(2)
C14 C2 C3 C4 . 95.5(2)
C21 C2 C3 C4 . -147.8(2)
C6 C3 C4 C9 . -99.4(3)
C2 C3 C4 C9 . 134.5(2)
C6 C3 C4 C5 . 137.4(2)
C2 C3 C4 C5 . 11.4(2)
C23 N1 C5 C4 . -163.8(2)
C2 N1 C5 C4 . -37.1(2)
C9 C4 C5 N1 . -106.8(2)
C3 C4 C5 N1 . 14.7(2)
C4 C3 C6 O8 1 -7.4(4)
C2 C3 C6 O8 1 113.7(3)
C4 C3 C6 O8 . -7.4(4)
C2 C3 C6 O8 . 113.7(3)
C4 C3 C6 C7 . 171.8(3)
C2 C3 C6 C7 . -67.1(3)
C7 C6 O8 O8 1 0.0(5)
C3 C6 O8 O8 1 0.0(7)
C5 C4 C9 C13 . 1.0(4)
C3 C4 C9 C13 . -116.8(4)
C5 C4 C9 O10 . 179.0(2)
C3 C4 C9 O10 . 61.1(3)
C13 C9 O10 C11 . 0.8(3)
C4 C9 O10 C11 . -177.6(2)
C9 O10 C11 C12 . -0.4(4)
O10 C11 C12 C13 . -0.2(4)
O10 C9 C13 C12 . -1.0(3)
C4 C9 C13 C12 . 177.1(3)
C11 C12 C13 C9 . 0.7(4)
N1 C2 C14 C15 . 63.4(4)
C21 C2 C14 C15 . -178.5(3)
C3 C2 C14 C15 . -56.0(4)
N1 C2 C14 C19 . -116.6(2)
C21 C2 C14 C19 . 1.5(3)
C3 C2 C14 C19 . 124.0(2)
C19 C14 C15 C16 . 0.1(4)
C2 C14 C15 C16 . -179.9(3)
C14 C15 C16 C17 . -0.7(5)
C15 C16 C17 C18 . 0.7(5)
C16 C17 C18 C19 . 0.0(5)
C17 C18 C19 C14 . -0.7(4)
C17 C18 C19 N20 . -179.0(3)
C15 C14 C19 C18 . 0.7(4)
C2 C14 C19 C18 . -179.3(2)
C15 C14 C19 N20 . 179.2(2)
C2 C14 C19 N20 . -0.8(3)
C18 C19 N20 C21 . 178.0(3)
C14 C19 N20 C21 . -0.4(3)
C19 N20 C21 O22 . -179.3(3)
C19 N20 C21 C2 . 1.4(3)
N1 C2 C21 O22 . -56.5(3)
C14 C2 C21 O22 . 178.9(3)
C3 C2 C21 O22 . 54.0(3)
N1 C2 C21 N20 . 122.8(2)
C14 C2 C21 N20 . -1.7(3)
C3 C2 C21 N20 . -126.6(2)
